data_4511362
loop_
_publ_author_name
'Imaz, Inhar'
'Thillet, Anthony'
'Sutter, Jean-Pascal'

_publ_section_title
;
 Charge-Assisted Hydrogen-Bonded Assemblage of an Anionic
 {M(C2O4)4}4-Building Unit and Organic Cations:&#x00A0; A Versatile
 Approach to Hybrid Supramolecular Architectures
;
_journal_issue 9
_journal_name_full 'Crystal Growth &amp; Design'
_journal_page_first 1753
_journal_paper_doi 10.1021/cg060905+
_journal_volume 7
_journal_year 2007
_chemical_formula_moiety 'C8 O16 Zr, 2(C4 H12 N2), H2 O'
_chemical_formula_sum 'C16 H26 N4 O17 Zr'
_chemical_formula_weight 637.63
_chemical_name_systematic
;
 ?
;
_space_group_IT_number 14
_symmetry_cell_setting monoclinic
_symmetry_space_group_name_Hall '-P 2ybc'
_symmetry_space_group_name_H-M 'P 1 21/c 1'
_atom_sites_solution_hydrogens geom
_atom_sites_solution_primary direct
_atom_sites_solution_secondary difmap
_audit_creation_method SHELXL-97
_cell_angle_alpha 90.00
_cell_angle_beta 98.30(3)
_cell_angle_gamma 90.00
_cell_formula_units_Z 4
_cell_length_a 9.039(4)
_cell_length_b 13.392(6)
_cell_length_c 19.109(6)
_cell_measurement_temperature 293(2)
_cell_measurement_theta_max 20
_cell_measurement_theta_min 1
_cell_volume 2288.9(16)
_computing_cell_refinement 'DENZO-SMN (Otwinowski & Minor, 1997)'
_computing_data_collection 'KappaCCD Server Software (Nonius, 1997)'
_computing_data_reduction DENZO-SMN
_computing_molecular_graphics 'ORTEP-3 ( Farrugia, 1997) and Diamond 2.1e'
_computing_publication_material 'shelxl-97 (Sheldrick, 1997)'
_computing_structure_refinement 'shelxl-97 (Sheldrick, 1997)'
_computing_structure_solution 'shelxs-97 (Sheldrick, 1990)'
_diffrn_ambient_temperature 293(2)
_diffrn_measured_fraction_theta_full 1.000
_diffrn_measured_fraction_theta_max 1.000
_diffrn_measurement_device_type 'Nonius Kappa-CCD'
_diffrn_measurement_method '\f scans, and \w scans with \k offsets'
_diffrn_radiation_monochromator graphite
_diffrn_radiation_source 'fine-focus sealed tube'
_diffrn_radiation_type MoK\a
_diffrn_radiation_wavelength 0.71073
_diffrn_reflns_av_R_equivalents 0.0836
_diffrn_reflns_av_sigmaI/netI 0.0702
_diffrn_reflns_limit_h_max 10
_diffrn_reflns_limit_h_min -10
_diffrn_reflns_limit_k_max 15
_diffrn_reflns_limit_k_min -15
_diffrn_reflns_limit_l_max 21
_diffrn_reflns_limit_l_min -22
_diffrn_reflns_number 15370
_diffrn_reflns_theta_full 25.06
_diffrn_reflns_theta_max 25.06
_diffrn_reflns_theta_min 1.86
_exptl_absorpt_coefficient_mu 0.577
_exptl_absorpt_correction_type empirical
_exptl_absorpt_process_details scalepack
_exptl_crystal_colour white
_exptl_crystal_density_diffrn 1.850
_exptl_crystal_density_method 'not measured'
_exptl_crystal_description prisme
_exptl_crystal_F_000 1304
_exptl_crystal_size_max 0.34
_exptl_crystal_size_mid 0.26
_exptl_crystal_size_min 0.17
_refine_diff_density_max 1.520
_refine_diff_density_min -1.501
_refine_diff_density_rms 0.451
_refine_ls_extinction_coef 0.042(3)
_refine_ls_extinction_expression Fc^*^=kFc[1+0.001xFc^2^\l^3^/sin(2\q)]^-1/4^
_refine_ls_extinction_method SHELXL
_refine_ls_goodness_of_fit_ref 1.100
_refine_ls_hydrogen_treatment constr
_refine_ls_matrix_type full
_refine_ls_number_parameters 344
_refine_ls_number_reflns 4053
_refine_ls_number_restraints 0
_refine_ls_restrained_S_all 1.100
_refine_ls_R_factor_all 0.1066
_refine_ls_R_factor_gt 0.0582
_refine_ls_shift/su_max 0.001
_refine_ls_shift/su_mean 0.000
_refine_ls_structure_factor_coef Fsqd
_refine_ls_weighting_details 'calc w=1/[\s^2^(Fo^2^)+(0.1288P)^2^+0.0000P] where P=(Fo^2^+2Fc^2^)/3'
_refine_ls_weighting_scheme calc
_refine_ls_wR_factor_gt 0.1355
_refine_ls_wR_factor_ref 0.2079
_reflns_number_gt 2717
_reflns_number_total 4053
_reflns_threshold_expression >2sigma(I)
_cod_data_source_file cg060905%2Bsi20061211_093116.cif
_cod_data_source_block Cmpd_1g
_cod_depositor_comments
;
The following automatic conversions were performed:

'_symmetry_cell_setting' value 'Monoclinic' changed to 'monoclinic'
according to
/usr/data/users/saulius/automatic-downloads/retrospective/ACS/lib/dictionaries/cif_core.dic
dictionary named 'cif_core.dic' version 2.4.2 from 2011-04-26.

Automatic conversion script
Id: cif_fix_values 2281 2013-09-26 08:29:07Z andrius 
;
_cod_original_sg_symbol_Hall -P2ybc
_cod_original_sg_symbol_H-M P21/c
_cod_database_code 4511362

loop_
_symmetry_equiv_pos_as_xyz
'x, y, z'
'-x, y+1/2, -z+1/2'
'-x, -y, -z'
'x, -y-1/2, z-1/2'

loop_
_atom_site_label
_atom_site_type_symbol
_atom_site_fract_x
_atom_site_fract_y
_atom_site_fract_z
_atom_site_U_iso_or_equiv
_atom_site_adp_type
_atom_site_occupancy
_atom_site_symmetry_multiplicity
_atom_site_calc_flag
Zr1 Zr 0.44097(7) 0.33658(5) 0.68569(3) 0.0253(3) Uani 1 1 d
O14 O 0.2638(5) 0.4143(4) 0.6132(2) 0.0321(11) Uani 1 1 d
O6 O 0.5017(5) 0.2233(4) 0.7682(2) 0.0375(13) Uani 1 1 d
O9 O 0.5286(6) 0.4452(4) 0.7673(3) 0.0388(13) Uani 1 1 d
C14 C 0.6733(10) 0.1866(8) 0.4456(4) 0.055(3) Uani 1 1 d
O13 O 0.5444(5) 0.4538(4) 0.6280(2) 0.0329(11) Uani 1 1 d
O2 O 0.2698(5) 0.2173(4) 0.6669(2) 0.0343(12) Uani 1 1 d
O10 O 0.2699(5) 0.3687(4) 0.7519(2) 0.0354(12) Uani 1 1 d
O15 O 0.2061(5) 0.5351(4) 0.5342(2) 0.0365(12) Uani 1 1 d
O1 O 0.4614(6) 0.2592(4) 0.5848(2) 0.0343(12) Uani 1 1 d
O16 O 0.5111(6) 0.5833(4) 0.5552(3) 0.0389(13) Uani 1 1 d
O5 O 0.6832(5) 0.3073(4) 0.6958(2) 0.0374(13) Uani 1 1 d
O4 O 0.3409(7) 0.1707(5) 0.4961(3) 0.0576(18) Uani 1 1 d
O12 O 0.4848(7) 0.5413(5) 0.8569(3) 0.0546(16) Uani 1 1 d
O3 O 0.1513(6) 0.1081(5) 0.5904(3) 0.0520(16) Uani 1 1 d
O8 O 0.8790(7) 0.2276(6) 0.7541(4) 0.070(2) Uani 1 1 d
O11 O 0.1997(6) 0.4529(5) 0.8420(3) 0.0508(15) Uani 1 1 d
C4 C 0.6368(9) 0.1906(6) 0.7819(4) 0.0363(18) Uani 1 1 d
C7 C 0.2930(9) 0.4308(5) 0.8034(4) 0.0352(17) Uani 1 1 d
C1 C 0.2474(8) 0.1704(6) 0.6081(4) 0.0354(18) Uani 1 1 d
C6 C 0.2963(8) 0.4860(5) 0.5742(3) 0.0276(15) Uani 1 1 d
C8 C 0.4475(8) 0.4793(6) 0.8123(4) 0.0348(17) Uani 1 1 d
N2 N 1.2534(7) 0.0920(5) 0.7918(3) 0.0428(16) Uani 1 1 d
O7 O 0.6825(7) 0.1242(5) 0.8222(4) 0.069(2) Uani 1 1 d
C5 C 0.4639(8) 0.5120(5) 0.5836(3) 0.0291(15) Uani 1 1 d
N4 N 0.6866(8) 0.2690(5) 0.4994(4) 0.0497(19) Uani 1 1 d
O20 O 0.0311(7) 0.3701(6) 0.9390(3) 0.0656(18) Uani 1 1 d
N3 N 0.8097(10) 0.0790(6) 0.5337(5) 0.070(3) Uani 1 1 d
N1 N 0.9931(8) 0.0616(6) 0.8575(4) 0.058(2) Uani 1 1 d
C10 C 1.1168(11) 0.1217(8) 0.8925(5) 0.058(2) Uani 1 1 d
C13 C 1.2035(10) 0.1693(6) 0.8387(4) 0.045(2) Uani 1 1 d
C3 C 0.7466(9) 0.2463(6) 0.7415(4) 0.0370(18) Uani 1 1 d
C16 C 0.8212(11) 0.2557(7) 0.5514(5) 0.058(3) Uani 1 1 d
C2 C 0.3564(9) 0.2015(6) 0.5574(4) 0.0370(18) Uani 1 1 d
C11 C 1.0508(10) -0.0158(7) 0.8131(5) 0.055(2) Uani 1 1 d
C17 C 0.8178(11) 0.1558(9) 0.5862(5) 0.062(3) Uani 1 1 d
C12 C 1.1283(10) 0.0315(7) 0.7572(4) 0.048(2) Uani 1 1 d
C15 C 0.6768(12) 0.0885(8) 0.4801(6) 0.066(3) Uani 1 1 d
H2A H 1.2986 0.1195 0.7580 0.100 Uiso 1 1 d
H2B H 1.3202 0.0543 0.8178 0.100 Uiso 1 1 d
H4A H 0.6920 0.3248 0.4767 0.100 Uiso 1 1 d
H4B H 0.6052 0.2697 0.5212 0.100 Uiso 1 1 d
H3B H 0.8912 0.0803 0.5119 0.100 Uiso 1 1 d
H3A H 0.8060 0.0222 0.5551 0.100 Uiso 1 1 d
H15A H 0.5866 0.0797 0.5017 0.100 Uiso 1 1 d
H15B H 0.6774 0.0400 0.4438 0.100 Uiso 1 1 d
H10B H 1.0719 0.1772 0.9201 0.100 Uiso 1 1 d
H12A H 1.0524 0.0756 0.7188 0.100 Uiso 1 1 d
H11B H 1.1097 -0.0585 0.8419 0.100 Uiso 1 1 d
H11A H 0.9964 -0.0564 0.7918 0.100 Uiso 1 1 d
H10A H 1.1898 0.0668 0.9257 0.100 Uiso 1 1 d
H12B H 1.1751 -0.0206 0.7217 0.100 Uiso 1 1 d
H13B H 1.1429 0.2178 0.8155 0.100 Uiso 1 1 d
H13A H 1.2803 0.2087 0.8642 0.100 Uiso 1 1 d
H16B H 0.9282 0.2651 0.5191 0.100 Uiso 1 1 d
H14A H 0.7786 0.1952 0.4126 0.100 Uiso 1 1 d
H17B H 0.9102 0.1699 0.6300 0.100 Uiso 1 1 d
H16A H 0.8561 0.2936 0.5929 0.100 Uiso 1 1 d
H14B H 0.5808 0.1966 0.4130 0.100 Uiso 1 1 d
H17A H 0.7463 0.1588 0.6197 0.100 Uiso 1 1 d
H1A H 0.9457 0.0379 0.9088 0.100 Uiso 1 1 d
H1B H 0.9285 0.1065 0.8275 0.100 Uiso 1 1 d
H20B H 0.0378 0.3831 0.8975 0.100 Uiso 1 1 d
H20A H -0.0472 0.4206 0.9290 0.100 Uiso 1 1 d

loop_
_atom_site_aniso_label
_atom_site_aniso_U_11
_atom_site_aniso_U_22
_atom_site_aniso_U_33
_atom_site_aniso_U_23
_atom_site_aniso_U_13
_atom_site_aniso_U_12
Zr1 0.0225(4) 0.0257(4) 0.0284(4) 0.0024(3) 0.0063(3) 0.0017(3)
O14 0.023(3) 0.029(3) 0.045(3) 0.007(2) 0.005(2) 0.001(2)
O6 0.029(3) 0.039(3) 0.044(3) 0.016(2) 0.007(2) 0.002(2)
O9 0.033(3) 0.040(3) 0.044(3) -0.003(2) 0.009(2) -0.005(2)
C14 0.034(5) 0.098(8) 0.032(4) 0.012(5) -0.001(3) 0.003(5)
O13 0.026(3) 0.033(3) 0.040(3) 0.011(2) 0.003(2) -0.003(2)
O2 0.034(3) 0.034(3) 0.036(3) -0.003(2) 0.010(2) -0.005(2)
O10 0.026(3) 0.040(3) 0.042(3) -0.008(2) 0.009(2) -0.001(2)
O15 0.031(3) 0.037(3) 0.040(3) 0.005(2) 0.002(2) 0.008(2)
O1 0.033(3) 0.036(3) 0.035(3) -0.004(2) 0.010(2) -0.001(2)
O16 0.034(3) 0.034(3) 0.049(3) 0.014(2) 0.009(2) -0.005(2)
O5 0.024(3) 0.049(3) 0.041(3) 0.011(2) 0.008(2) 0.007(2)
O4 0.059(4) 0.082(5) 0.033(3) -0.014(3) 0.009(3) -0.016(3)
O12 0.059(4) 0.050(4) 0.056(3) -0.023(3) 0.014(3) -0.012(3)
O3 0.037(3) 0.065(4) 0.055(3) -0.014(3) 0.009(3) -0.020(3)
O8 0.029(3) 0.099(6) 0.085(5) 0.044(4) 0.012(3) 0.020(3)
O11 0.052(4) 0.056(4) 0.051(3) -0.018(3) 0.029(3) -0.010(3)
C4 0.033(4) 0.034(4) 0.041(4) 0.012(3) 0.003(3) 0.002(3)
C7 0.040(4) 0.029(4) 0.038(4) 0.001(3) 0.010(3) 0.003(3)
C1 0.023(4) 0.047(5) 0.035(4) -0.003(3) 0.001(3) -0.006(3)
C6 0.025(4) 0.027(4) 0.030(3) -0.005(3) 0.001(3) 0.002(3)
C8 0.034(4) 0.029(4) 0.041(4) -0.001(3) 0.007(3) -0.001(3)
N2 0.029(4) 0.052(4) 0.050(4) 0.012(3) 0.013(3) 0.002(3)
O7 0.045(4) 0.071(5) 0.091(5) 0.055(4) 0.006(3) 0.009(3)
C5 0.030(4) 0.028(4) 0.031(3) 0.003(3) 0.008(3) 0.001(3)
N4 0.048(4) 0.037(4) 0.071(5) 0.023(3) 0.031(4) 0.014(3)
O20 0.057(4) 0.082(5) 0.060(4) 0.007(4) 0.017(3) -0.005(4)
N3 0.069(6) 0.038(5) 0.110(7) 0.028(5) 0.033(5) 0.024(4)
N1 0.034(4) 0.063(5) 0.081(5) 0.026(4) 0.026(4) 0.012(4)
C10 0.057(6) 0.067(6) 0.050(5) 0.006(5) 0.014(4) 0.014(5)
C13 0.042(5) 0.038(5) 0.054(5) -0.001(4) 0.000(4) 0.002(4)
C3 0.034(5) 0.037(5) 0.039(4) 0.008(3) 0.004(3) 0.009(4)
C16 0.050(6) 0.063(6) 0.065(6) -0.019(5) 0.026(5) -0.020(5)
C2 0.033(4) 0.042(4) 0.035(4) -0.003(3) 0.003(3) 0.002(4)
C11 0.040(5) 0.042(5) 0.081(6) 0.005(5) -0.001(4) -0.008(4)
C17 0.054(6) 0.086(8) 0.045(5) 0.018(5) 0.010(4) 0.006(5)
C12 0.043(5) 0.053(5) 0.045(4) 0.003(4) -0.002(4) 0.006(4)
C15 0.066(7) 0.053(6) 0.082(7) -0.027(5) 0.026(6) -0.016(5)

loop_
_atom_type_symbol
_atom_type_description
_atom_type_scat_dispersion_real
_atom_type_scat_dispersion_imag
_atom_type_scat_source
C C 0.0033 0.0016 'International Tables Vol C Tables 4.2.6.8 and 6.1.1.4'
H H 0.0000 0.0000 'International Tables Vol C Tables 4.2.6.8 and 6.1.1.4'
N N 0.0061 0.0033 'International Tables Vol C Tables 4.2.6.8 and 6.1.1.4'
O O 0.0106 0.0060 'International Tables Vol C Tables 4.2.6.8 and 6.1.1.4'
Zr Zr -2.9673 0.5597 'International Tables Vol C Tables 4.2.6.8 and 6.1.1.4'

loop_
_geom_angle_atom_site_label_1
_geom_angle_atom_site_label_2
_geom_angle_atom_site_label_3
_geom_angle
O10 Zr1 O9 70.73(18)
O10 Zr1 O6 81.07(19)
O9 Zr1 O6 85.5(2)
O10 Zr1 O13 122.53(19)
O9 Zr1 O13 75.37(18)
O6 Zr1 O13 140.40(18)
O10 Zr1 O5 139.78(18)
O9 Zr1 O5 78.7(2)
O6 Zr1 O5 70.89(18)
O13 Zr1 O5 71.53(18)
O10 Zr1 O2 72.46(19)
O9 Zr1 O2 139.83(18)
O6 Zr1 O2 73.43(19)
O13 Zr1 O2 140.31(18)
O5 Zr1 O2 123.2(2)
O10 Zr1 O1 138.75(19)
O9 Zr1 O1 149.27(18)
O6 Zr1 O1 104.89(19)
O13 Zr1 O1 78.68(18)
O5 Zr1 O1 77.72(19)
O2 Zr1 O1 70.54(17)
O10 Zr1 O14 76.17(18)
O9 Zr1 O14 106.64(19)
O6 Zr1 O14 148.62(18)
O13 Zr1 O14 70.92(17)
O5 Zr1 O14 139.10(17)
O2 Zr1 O14 79.24(18)
O1 Zr1 O14 79.62(18)
C6 O14 Zr1 120.8(4)
C4 O6 Zr1 120.8(4)
C8 O9 Zr1 121.8(5)
C15 C14 N4 110.9(7)
C15 C14 H14A 110.4
N4 C14 H14A 107.0
C15 C14 H14B 111.7
N4 C14 H14B 108.2
H14A C14 H14B 108.5
C5 O13 Zr1 121.2(4)
C1 O2 Zr1 120.9(4)
C7 O10 Zr1 121.6(5)
C2 O1 Zr1 119.3(4)
C3 O5 Zr1 121.2(5)
O7 C4 O6 127.3(7)
O7 C4 C3 119.4(7)
O6 C4 C3 113.3(6)
O11 C7 O10 124.4(7)
O11 C7 C8 121.7(7)
O10 C7 C8 113.9(6)
O3 C1 O2 126.7(7)
O3 C1 C2 120.5(7)
O2 C1 C2 112.8(6)
O15 C6 O14 125.5(6)
O15 C6 C5 120.4(6)
O14 C6 C5 114.0(6)
O12 C8 O9 126.1(7)
O12 C8 C7 122.0(7)
O9 C8 C7 111.9(6)
C12 N2 C13 112.1(6)
C12 N2 H2A 107.8
C13 N2 H2A 111.2
C12 N2 H2B 110.9
C13 N2 H2B 107.5
H2A N2 H2B 107.2
O16 C5 O13 124.7(7)
O16 C5 C6 122.1(6)
O13 C5 C6 113.0(6)
C16 N4 C14 110.6(6)
C16 N4 H4A 110.0
C14 N4 H4A 107.2
C16 N4 H4B 110.0
C14 N4 H4B 109.7
H4A N4 H4B 109.4
H20B O20 H20A 79.5
C17 N3 C15 112.5(7)
C17 N3 H3B 110.4
C15 N3 H3B 108.7
C17 N3 H3A 107.4
C15 N3 H3A 108.8
H3B N3 H3A 109.0
C10 N1 C11 109.8(7)
C10 N1 H1A 96.6
C11 N1 H1A 119.4
C10 N1 H1B 106.7
C11 N1 H1B 109.2
H1A N1 H1B 113.7
N1 C10 C13 110.9(7)
N1 C10 H10B 107.5
C13 C10 H10B 108.9
N1 C10 H10A 104.3
C13 C10 H10A 109.8
H10B C10 H10A 115.3
N2 C13 C10 110.4(7)
N2 C13 H13B 114.4
C10 C13 H13B 107.0
N2 C13 H13A 115.8
C10 C13 H13A 107.2
H13B C13 H13A 101.2
O8 C3 O5 127.1(7)
O8 C3 C4 119.4(7)
O5 C3 C4 113.5(6)
N4 C16 C17 110.0(7)
N4 C16 H16B 106.5
C17 C16 H16B 112.6
N4 C16 H16A 129.8
C17 C16 H16A 97.6
H16B C16 H16A 100.0
O4 C2 O1 124.7(7)
O4 C2 C1 120.9(7)
O1 C2 C1 114.3(6)
N1 C11 C12 110.6(7)
N1 C11 H11B 108.5
C12 C11 H11B 113.8
N1 C11 H11A 121.6
C12 C11 H11A 103.7
H11B C11 H11A 98.2
N3 C17 C16 109.4(7)
N3 C17 H17B 127.5
C16 C17 H17B 96.9
N3 C17 H17A 121.3
C16 C17 H17A 108.2
H17B C17 H17A 89.8
N2 C12 C11 108.6(6)
N2 C12 H12A 111.6
C11 C12 H12A 113.0
N2 C12 H12B 106.7
C11 C12 H12B 115.7
H12A C12 H12B 100.9
N3 C15 C14 110.6(8)
N3 C15 H15A 110.2
C14 C15 H15A 109.5
N3 C15 H15B 111.1
C14 C15 H15B 106.6
H15A C15 H15B 108.8

loop_
_geom_bond_atom_site_label_1
_geom_bond_atom_site_label_2
_geom_bond_distance
Zr1 O10 2.177(5)
Zr1 O9 2.194(5)
Zr1 O6 2.200(5)
Zr1 O13 2.203(5)
Zr1 O5 2.205(5)
Zr1 O2 2.217(5)
Zr1 O1 2.221(5)
Zr1 O14 2.220(5)
O14 C6 1.275(8)
O6 C4 1.289(9)
O9 C8 1.292(9)
C14 C15 1.469(14)
C14 N4 1.501(12)
C14 H14A 1.221
C14 H14B 0.977
O13 C5 1.294(8)
O2 C1 1.278(8)
O10 C7 1.283(9)
O15 C6 1.226(8)
O1 C2 1.276(9)
O16 C5 1.207(8)
O5 C3 1.271(8)
O4 C2 1.230(9)
O12 C8 1.203(9)
O3 C1 1.217(9)
O8 C3 1.213(9)
O11 C7 1.233(9)
C4 O7 1.208(9)
C4 C3 1.535(10)
C7 C8 1.528(11)
C1 C2 1.536(10)
C6 C5 1.540(10)
N2 C12 1.469(11)
N2 C13 1.481(11)
N2 H2A 0.892
N2 H2B 0.884
N4 C16 1.467(12)
N4 H4A 0.869
N4 H4B 0.897
O20 H20B 0.822
O20 H20A 0.978
N3 C17 1.432(14)
N3 C15 1.467(14)
N3 H3B 0.897
N3 H3A 0.868
N1 C10 1.459(13)
N1 C11 1.481(12)
N1 H1A 1.169
N1 H1B 0.967
C10 C13 1.520(13)
C10 H10B 1.028
C10 H10A 1.121
C13 H13B 0.921
C13 H13A 0.949
C16 C17 1.497(14)
C16 H16B 1.227
C16 H16A 0.955
C11 C12 1.500(12)
C11 H11B 0.910
C11 H11A 0.804
C17 H17B 1.109
C17 H17A 0.974
C12 H12A 1.101
C12 H12B 1.099
C15 H15A 0.972
C15 H15B 0.950
